data_7212819
loop_
_publ_author_name
'Sasmal, Sujit'
'Majumder, Samit'
'Hazra, Susanta'
'Sparkes, Hazel A.'
'Howard, Judith A. K.'
'Nayak, Malabika'
'Mohanta, Sasankasekhar'

_publ_section_title
;
 Tetrametallic [2 \\times 1 + 1 \\times 2], octametallic
 double-decker--triple-decker [5 \\times 1 + 3 \\times 1], hexametallic
 quadruple-decker and dimetallic-based one-dimensional complexes of
 copper(ii) and s block metal ions derived from
 N,N&#x2032;-ethylenebis(3-ethoxysalicylaldimine)
;
_journal_issue 12
_journal_name_full CrystEngComm
_journal_page_first 4131
_journal_paper_doi 10.1039/c0ce00154f
_journal_volume 12
_journal_year 2010
_chemical_formula_sum 'C134 H144 B2 Cu4 N8 O20 Rb2'
_chemical_formula_weight 2633.3
_chemical_name_systematic
; 
 ? 
;
_space_group_IT_number 2
_symmetry_cell_setting triclinic
_symmetry_space_group_name_Hall '-P 1'
_symmetry_space_group_name_H-M 'P -1'
_atom_sites_solution_hydrogens geom
_atom_sites_solution_primary direct
_atom_sites_solution_secondary difmap
_audit_creation_method SHELXL-97
_cell_angle_alpha 115.765(4)
_cell_angle_beta 106.404(3)
_cell_angle_gamma 91.471(3)
_cell_formula_units_Z 1
_cell_length_a 14.0693(5)
_cell_length_b 14.9039(6)
_cell_length_c 16.9493(5)
_cell_measurement_reflns_used 18944
_cell_measurement_temperature 120(2)
_cell_measurement_theta_max 32.6345
_cell_measurement_theta_min 2.5759
_cell_volume 3024.8(2)
_computing_cell_refinement
;
CrysAlisPro, Oxford Diffraction Ltd.,
Version 1.171.33.41 (release 06-05-2009 CrysAlis171 .NET)
(compiled May  6 2009,17:20:42)
;
_computing_data_collection
;
CrysAlisPro, Oxford Diffraction Ltd.,
Version 1.171.33.41 (release 06-05-2009 CrysAlis171 .NET)
(compiled May  6 2009,17:20:42)
;
_computing_data_reduction
;
CrysAlisPro, Oxford Diffraction Ltd.,
Version 1.171.33.41 (release 06-05-2009 CrysAlis171 .NET)
(compiled May  6 2009,17:20:42)
;
_computing_molecular_graphics 'ORTEP3 for Windows (Farrugia, 1997)'
_computing_publication_material 'WinGX publication routines (Farrugia, 1999)'
_computing_structure_refinement 'SHELXL-97 (Sheldrick, 1997)'
_computing_structure_solution 'SHELXS-97 (Sheldrick, 1990)'
_diffrn_ambient_temperature 120(2)
_diffrn_detector_area_resol_mean 16.1511
_diffrn_measured_fraction_theta_full 0.996
_diffrn_measured_fraction_theta_max 0.995
_diffrn_measurement_device_type 'Xcalibur, Sapphire3, Gemini ultra'
_diffrn_radiation_monochromator graphite
_diffrn_radiation_source 'Enhance (Mo) X-ray Source'
_diffrn_radiation_type MoK\a
_diffrn_radiation_wavelength 0.71073
_diffrn_reflns_av_R_equivalents 0.0254
_diffrn_reflns_av_sigmaI/netI 0.0394
_diffrn_reflns_limit_h_max 17
_diffrn_reflns_limit_h_min -17
_diffrn_reflns_limit_k_max 17
_diffrn_reflns_limit_k_min -18
_diffrn_reflns_limit_l_max 21
_diffrn_reflns_limit_l_min -21
_diffrn_reflns_number 33356
_diffrn_reflns_theta_full 25.00
_diffrn_reflns_theta_max 26.37
_diffrn_reflns_theta_min 2.58
_exptl_absorpt_coefficient_mu 1.566
_exptl_absorpt_correction_T_max 0.742
_exptl_absorpt_correction_T_min 0.586
_exptl_absorpt_correction_type analytical
_exptl_absorpt_process_details
;
CrysAlisPro, Oxford Diffraction Ltd.,
Version 1.171.33.41 (release 06-05-2009 CrysAlis171 .NET)
(compiled May  6 2009,17:20:42)
Analytical numeric absorption correction using a multifaceted crystal
            model based on expressions derived by R.C. Clark & J.S. Reid.
(Clark, R. C. & Reid, J. S. (1995). Acta Cryst. A51, 887-897)
;
_exptl_crystal_colour red
_exptl_crystal_density_diffrn 1.446
_exptl_crystal_density_method 'not measured'
_exptl_crystal_description block
_exptl_crystal_F_000 1364
_exptl_crystal_size_max 0.34
_exptl_crystal_size_mid 0.30
_exptl_crystal_size_min 0.23
_refine_diff_density_max 0.306
_refine_diff_density_min -0.427
_refine_diff_density_rms 0.050
_refine_ls_extinction_method none
_refine_ls_goodness_of_fit_ref 0.950
_refine_ls_hydrogen_treatment mixed
_refine_ls_matrix_type full
_refine_ls_number_parameters 784
_refine_ls_number_reflns 12322
_refine_ls_number_restraints 10
_refine_ls_restrained_S_all 0.955
_refine_ls_R_factor_all 0.0343
_refine_ls_R_factor_gt 0.0237
_refine_ls_shift/su_max 0.002
_refine_ls_shift/su_mean 0.000
_refine_ls_structure_factor_coef Fsqd
_refine_ls_weighting_details 'calc w=1/[\s^2^(Fo^2^)+(0.0327P)^2^+0.0000P] where P=(Fo^2^+2Fc^2^)/3'
_refine_ls_weighting_scheme calc
_refine_ls_wR_factor_gt 0.0566
_refine_ls_wR_factor_ref 0.0577
_reflns_number_gt 9646
_reflns_number_total 12322
_reflns_threshold_expression >2sigma(I)
_cod_data_source_file c0ce00154f.txt
_cod_data_source_block 6
_cod_original_cell_volume 3024.78(19)
_cod_database_code 7212819

loop_
_symmetry_equiv_pos_as_xyz
'x, y, z'
'-x, -y, -z'

loop_
_atom_site_label
_atom_site_type_symbol
_atom_site_fract_x
_atom_site_fract_y
_atom_site_fract_z
_atom_site_U_iso_or_equiv
_atom_site_adp_type
_atom_site_occupancy
_atom_site_symmetry_multiplicity
_atom_site_calc_flag
_atom_site_refinement_flags
_atom_site_disorder_assembly
_atom_site_disorder_group
Rb1 Rb 0.097913(13) 0.740482(12) 0.400690(11) 0.01814(5) Uani 1 1 d . . .
Cu1 Cu -0.006016(16) 0.625793(16) 0.519693(14) 0.01980(6) Uani 1 1 d . . .
Cu2 Cu 0.071317(15) 0.943636(15) 0.625561(13) 0.01488(5) Uani 1 1 d . A .
O1 O 0.29811(8) 0.76420(9) 0.55076(8) 0.0217(3) Uani 1 1 d . . .
O2 O 0.12426(8) 0.69388(9) 0.54808(7) 0.0199(3) Uani 1 1 d . . .
O3 O -0.02190(8) 0.58080(9) 0.39230(8) 0.0196(3) Uani 1 1 d . . .
O4 O -0.00417(9) 0.53434(9) 0.23026(8) 0.0247(3) Uani 1 1 d . . .
O5 O 0.22160(8) 0.93023(9) 0.42183(7) 0.0189(3) Uani 1 1 d . . .
O6 O 0.15057(8) 0.94316(8) 0.54983(7) 0.0164(2) Uani 1 1 d . . .
O7 O -0.03507(8) 0.85177(8) 0.51488(7) 0.0179(3) Uani 1 1 d . . .
O8 O -0.16100(8) 0.74536(9) 0.34933(7) 0.0204(3) Uani 1 1 d . A .
O9 O 0.00537(9) 1.08878(9) 0.61997(8) 0.0191(3) Uani 1 1 d D . .
H9A H -0.0485(11) 1.0624(12) 0.5784(11) 0.029 Uiso 1 1 d D . .
H9B H 0.0407(12) 1.1146(13) 0.6028(12) 0.029 Uiso 1 1 d D . .
O10 O 0.34839(14) 0.71198(14) 0.20947(13) 0.0693(5) Uani 1 1 d U . .
N1 N 0.00631(12) 0.66868(12) 0.64747(11) 0.0260(4) Uani 1 1 d . . .
N2 N -0.13490(12) 0.55128(12) 0.49242(11) 0.0267(4) Uani 1 1 d . . .
N3 N 0.18224(11) 1.01963(11) 0.74011(9) 0.0197(3) Uani 1 1 d . . .
N4 N -0.00121(11) 0.93984(11) 0.70657(9) 0.0230(3) Uani 1 1 d . . .
C1 C 0.39074(14) 0.76729(14) 0.45430(13) 0.0283(4) Uani 1 1 d . . .
H1A H 0.3721 0.6936 0.4176 0.042 Uiso 1 1 calc R . .
H1B H 0.4566 0.7891 0.4534 0.042 Uiso 1 1 calc R . .
H1C H 0.3403 0.7995 0.4278 0.042 Uiso 1 1 calc R . .
C2 C 0.39578(13) 0.79731(14) 0.55209(13) 0.0260(4) Uani 1 1 d . . .
H2A H 0.4468 0.7654 0.5796 0.031 Uiso 1 1 calc R . .
H2B H 0.4149 0.8716 0.5899 0.031 Uiso 1 1 calc R . .
C3 C 0.28906(13) 0.78241(13) 0.63518(11) 0.0209(4) Uani 1 1 d . . .
C4 C 0.36489(15) 0.83501(14) 0.71914(12) 0.0287(4) Uani 1 1 d . . .
H4 H 0.4277 0.8625 0.7212 0.034 Uiso 1 1 calc R . .
C5 C 0.34949(17) 0.84799(15) 0.80125(13) 0.0355(5) Uani 1 1 d . . .
H5 H 0.4020 0.8838 0.8588 0.043 Uiso 1 1 calc R . .
C6 C 0.25942(17) 0.80940(15) 0.79878(12) 0.0335(5) Uani 1 1 d . . .
H6 H 0.2500 0.8181 0.8549 0.040 Uiso 1 1 calc R . .
C7 C 0.17944(15) 0.75642(13) 0.71412(12) 0.0247(4) Uani 1 1 d . . .
C8 C 0.19318(13) 0.74225(13) 0.62997(11) 0.0193(4) Uani 1 1 d . . .
C9 C 0.08659(16) 0.71844(14) 0.71741(13) 0.0282(5) Uani 1 1 d . . .
H9 H 0.0839 0.7311 0.7767 0.034 Uiso 1 1 calc R . .
C10 C -0.08562(15) 0.63958(16) 0.66232(14) 0.0347(5) Uani 1 1 d . . .
H10A H -0.1215 0.6977 0.6807 0.042 Uiso 1 1 calc R . .
H10B H -0.0674 0.6202 0.7130 0.042 Uiso 1 1 calc R . .
C11 C -0.15384(16) 0.55093(16) 0.57352(15) 0.0354(5) Uani 1 1 d . . .
H11A H -0.1410 0.4866 0.5751 0.043 Uiso 1 1 calc R . .
H11B H -0.2251 0.5560 0.5687 0.043 Uiso 1 1 calc R . .
C12 C -0.20235(14) 0.50313(14) 0.41207(15) 0.0317(5) Uani 1 1 d . . .
H12 H -0.2651 0.4751 0.4098 0.038 Uiso 1 1 calc R . .
C13 C -0.19152(13) 0.48788(14) 0.32570(14) 0.0266(4) Uani 1 1 d . . .
C14 C -0.27300(15) 0.42831(15) 0.24314(16) 0.0374(5) Uani 1 1 d . . .
H14 H -0.3347 0.4066 0.2473 0.045 Uiso 1 1 calc R . .
C15 C -0.26394(16) 0.40197(16) 0.15845(16) 0.0422(6) Uani 1 1 d . . .
H15 H -0.3187 0.3615 0.1039 0.051 Uiso 1 1 calc R . .
C16 C -0.17386(15) 0.43455(15) 0.15195(14) 0.0349(5) Uani 1 1 d . . .
H16 H -0.1671 0.4145 0.0927 0.042 Uiso 1 1 calc R . .
C17 C -0.09444(14) 0.49568(13) 0.23072(12) 0.0255(4) Uani 1 1 d . . .
C18 C -0.10070(13) 0.52441(13) 0.32055(12) 0.0218(4) Uani 1 1 d . . .
C19 C 0.01159(17) 0.49767(16) 0.14244(13) 0.0369(5) Uani 1 1 d . . .
H19A H -0.0406 0.5142 0.1001 0.044 Uiso 1 1 calc R . .
H19B H 0.0072 0.4233 0.1141 0.044 Uiso 1 1 calc R . .
C20 C 0.11359(17) 0.54687(17) 0.15760(14) 0.0420(6) Uani 1 1 d . . .
H20A H 0.1171 0.6204 0.1853 0.063 Uiso 1 1 calc R . .
H20B H 0.1257 0.5226 0.0981 0.063 Uiso 1 1 calc R . .
H20C H 0.1648 0.5299 0.1993 0.063 Uiso 1 1 calc R . .
C21 C 0.16734(15) 0.86403(15) 0.25939(12) 0.0306(5) Uani 1 1 d . . .
H21A H 0.1728 0.7936 0.2450 0.046 Uiso 1 1 calc R . .
H21B H 0.1738 0.8761 0.2086 0.046 Uiso 1 1 calc R . .
H21C H 0.1018 0.8772 0.2671 0.046 Uiso 1 1 calc R . .
C22 C 0.24961(13) 0.93326(14) 0.34753(11) 0.0213(4) Uani 1 1 d . . .
H22A H 0.3148 0.9099 0.3469 0.026 Uiso 1 1 calc R . .
H22B H 0.2559 1.0030 0.3549 0.026 Uiso 1 1 calc R . .
C23 C 0.28474(12) 0.98996(12) 0.51113(11) 0.0167(4) Uani 1 1 d . . .
C24 C 0.37942(13) 1.04085(13) 0.53464(12) 0.0209(4) Uani 1 1 d . . .
H24 H 0.4048 1.0386 0.4876 0.025 Uiso 1 1 calc R . .
C25 C 0.43834(13) 1.09608(13) 0.62836(12) 0.0240(4) Uani 1 1 d . . .
H25 H 0.5037 1.1315 0.6450 0.029 Uiso 1 1 calc R . .
C26 C 0.40128(13) 1.09859(13) 0.69543(12) 0.0222(4) Uani 1 1 d . A .
H26 H 0.4422 1.1347 0.7586 0.027 Uiso 1 1 calc R . .
C27 C 0.30345(13) 1.04867(13) 0.67304(11) 0.0176(4) Uani 1 1 d . . .
C28 C 0.24243(12) 0.99273(12) 0.57927(11) 0.0153(3) Uani 1 1 d . A .
C29 C 0.26990(13) 1.05722(13) 0.74875(11) 0.0206(4) Uani 1 1 d . A .
H29 H 0.3164 1.0935 0.8097 0.025 Uiso 1 1 calc R . .
C30A C 0.1631(2) 1.0237(2) 0.82285(19) 0.0208(6) Uani 0.71 1 d P A 1
H30A H 0.2005 1.0870 0.8787 0.025 Uiso 0.71 1 calc PR A 1
H30B H 0.1844 0.9655 0.8327 0.025 Uiso 0.71 1 calc PR A 1
C31A C 0.0501(2) 1.0198(2) 0.8040(2) 0.0238(7) Uani 0.71 1 d P A 1
H31A H 0.0293 1.0030 0.8479 0.029 Uiso 0.71 1 calc PR A 1
H31B H 0.0319 1.0861 0.8117 0.029 Uiso 0.71 1 calc PR A 1
C32 C -0.08948(14) 0.89095(14) 0.68192(12) 0.0233(4) Uani 1 1 d . A .
H32 H -0.1156 0.8975 0.7297 0.028 Uiso 1 1 calc R . .
C33 C -0.15253(13) 0.82669(13) 0.58743(12) 0.0197(4) Uani 1 1 d . . .
C34 C -0.24881(14) 0.77923(14) 0.57319(13) 0.0253(4) Uani 1 1 d . A .
H34 H -0.2680 0.7886 0.6253 0.030 Uiso 1 1 calc R . .
C35 C -0.31425(14) 0.72059(14) 0.48635(14) 0.0285(4) Uani 1 1 d . . .
H35 H -0.3781 0.6885 0.4781 0.034 Uiso 1 1 calc R A .
C36 C -0.28684(13) 0.70777(14) 0.40904(13) 0.0248(4) Uani 1 1 d . A .
H36 H -0.3328 0.6676 0.3484 0.030 Uiso 1 1 calc R . .
C37 C -0.19448(12) 0.75263(13) 0.42034(11) 0.0186(4) Uani 1 1 d . . .
C38 C -0.12264(12) 0.81277(12) 0.51002(11) 0.0170(4) Uani 1 1 d . A .
C39 C -0.23243(14) 0.69586(14) 0.25694(11) 0.0250(4) Uani 1 1 d . . .
H39A H -0.2920 0.7297 0.2537 0.030 Uiso 1 1 calc R A .
H39B H -0.2549 0.6242 0.2393 0.030 Uiso 1 1 calc R . .
C40 C -0.18074(15) 0.70234(15) 0.19274(12) 0.0307(5) Uani 1 1 d . A .
H40A H -0.1556 0.7734 0.2129 0.046 Uiso 1 1 calc R . .
H40B H -0.2286 0.6726 0.1296 0.046 Uiso 1 1 calc R . .
H40C H -0.1243 0.6652 0.1938 0.046 Uiso 1 1 calc R . .
C41 C 0.34497(13) 0.31350(13) 0.21498(11) 0.0199(4) Uani 1 1 d . . .
C42 C 0.44783(13) 0.33697(14) 0.26876(12) 0.0246(4) Uani 1 1 d . . .
H42 H 0.4913 0.2915 0.2468 0.030 Uiso 1 1 calc R . .
C43 C 0.48765(14) 0.42440(15) 0.35268(12) 0.0282(4) Uani 1 1 d . . .
H43 H 0.5567 0.4362 0.3878 0.034 Uiso 1 1 calc R . .
C44 C 0.42794(15) 0.49409(15) 0.38534(12) 0.0285(4) Uani 1 1 d . . .
H44 H 0.4552 0.5538 0.4426 0.034 Uiso 1 1 calc R . .
C45 C 0.32729(14) 0.47550(14) 0.33316(12) 0.0250(4) Uani 1 1 d . . .
H45 H 0.2855 0.5237 0.3537 0.030 Uiso 1 1 calc R . .
C46 C 0.28721(14) 0.38603(13) 0.25051(12) 0.0219(4) Uani 1 1 d . . .
H46 H 0.2176 0.3740 0.2170 0.026 Uiso 1 1 calc R . .
C47 C 0.31054(12) 0.10866(13) 0.13593(11) 0.0192(4) Uani 1 1 d . . .
C48 C 0.35778(13) 0.11229(15) 0.22225(12) 0.0234(4) Uani 1 1 d . . .
H48 H 0.3841 0.1766 0.2748 0.028 Uiso 1 1 calc R . .
C49 C 0.36786(14) 0.02622(15) 0.23450(13) 0.0279(4) Uani 1 1 d . . .
H49 H 0.4008 0.0328 0.2945 0.033 Uiso 1 1 calc R . .
C50 C 0.33019(13) -0.06890(15) 0.15996(13) 0.0270(4) Uani 1 1 d . . .
H50 H 0.3378 -0.1280 0.1677 0.032 Uiso 1 1 calc R . .
C51 C 0.28098(14) -0.07589(14) 0.07353(13) 0.0261(4) Uani 1 1 d . . .
H51 H 0.2537 -0.1404 0.0215 0.031 Uiso 1 1 calc R . .
C52 C 0.27137(13) 0.01083(14) 0.06275(12) 0.0234(4) Uani 1 1 d . . .
H52 H 0.2366 0.0037 0.0029 0.028 Uiso 1 1 calc R . .
C53 C 0.18189(13) 0.20651(13) 0.06669(11) 0.0199(4) Uani 1 1 d . . .
C54 C 0.10404(13) 0.16017(15) 0.08038(12) 0.0262(4) Uani 1 1 d . . .
H54 H 0.1212 0.1255 0.1167 0.031 Uiso 1 1 calc R . .
C55 C 0.00299(14) 0.16262(16) 0.04328(13) 0.0313(5) Uani 1 1 d . . .
H55 H -0.0469 0.1299 0.0544 0.038 Uiso 1 1 calc R . .
C56 C -0.02503(14) 0.21256(14) -0.00980(12) 0.0280(4) Uani 1 1 d . . .
H56 H -0.0939 0.2146 -0.0353 0.034 Uiso 1 1 calc R . .
C57 C 0.04882(14) 0.25917(14) -0.02485(12) 0.0256(4) Uani 1 1 d . . .
H57 H 0.0309 0.2938 -0.0611 0.031 Uiso 1 1 calc R . .
C58 C 0.14970(13) 0.25598(13) 0.01268(11) 0.0221(4) Uani 1 1 d . . .
H58 H 0.1989 0.2889 0.0011 0.027 Uiso 1 1 calc R . .
C59 C 0.37262(12) 0.20942(13) 0.05478(11) 0.0199(4) Uani 1 1 d . . .
C60 C 0.41838(13) 0.12939(14) 0.00913(11) 0.0200(4) Uani 1 1 d . . .
H60 H 0.4047 0.0671 0.0099 0.024 Uiso 1 1 calc R . .
C61 C 0.48298(13) 0.13666(14) -0.03731(11) 0.0240(4) Uani 1 1 d . . .
H61 H 0.5131 0.0803 -0.0664 0.029 Uiso 1 1 calc R . .
C62 C 0.50363(13) 0.22494(15) -0.04147(12) 0.0261(4) Uani 1 1 d . . .
H62 H 0.5476 0.2301 -0.0734 0.031 Uiso 1 1 calc R . .
C63 C 0.45930(14) 0.30604(15) 0.00161(12) 0.0284(4) Uani 1 1 d . . .
H63 H 0.4720 0.3673 -0.0012 0.034 Uiso 1 1 calc R . .
C64 C 0.39627(14) 0.29796(14) 0.04893(12) 0.0253(4) Uani 1 1 d . . .
H64 H 0.3677 0.3552 0.0789 0.030 Uiso 1 1 calc R . .
C65 C 0.3321(2) 0.5667(2) 0.07016(16) 0.0656(8) Uani 1 1 d . . .
H65A H 0.2824 0.5986 0.0426 0.098 Uiso 1 1 calc R . .
H65B H 0.2992 0.5015 0.0591 0.098 Uiso 1 1 calc R . .
H65C H 0.3854 0.5558 0.0419 0.098 Uiso 1 1 calc R . .
C66 C 0.37612(16) 0.63319(17) 0.17120(15) 0.0372(5) Uani 1 1 d . . .
C67 C 0.45563(17) 0.59751(19) 0.22415(15) 0.0495(6) Uani 1 1 d . . .
H67A H 0.4875 0.6522 0.2872 0.074 Uiso 1 1 calc R . .
H67B H 0.5064 0.5774 0.1932 0.074 Uiso 1 1 calc R . .
H67C H 0.4254 0.5394 0.2269 0.074 Uiso 1 1 calc R . .
B1 B 0.30152(15) 0.20793(15) 0.11753(13) 0.0192(4) Uani 1 1 d . . .
C30B C 0.1418(7) 1.0599(6) 0.8215(6) 0.0208(6) Uani 0.29 1 d P A 2
H30C H 0.1967 1.0776 0.8801 0.025 Uiso 0.29 1 calc PR A 2
H30D H 0.1130 1.1214 0.8267 0.025 Uiso 0.29 1 calc PR A 2
C31B C 0.0618(7) 0.9781(6) 0.8038(6) 0.0238(7) Uani 0.29 1 d P A 2
H31C H 0.0925 0.9234 0.8141 0.029 Uiso 0.29 1 calc PR A 2
H31D H 0.0214 1.0058 0.8456 0.029 Uiso 0.29 1 calc PR A 2

loop_
_atom_site_aniso_label
_atom_site_aniso_U_11
_atom_site_aniso_U_22
_atom_site_aniso_U_33
_atom_site_aniso_U_23
_atom_site_aniso_U_13
_atom_site_aniso_U_12
Rb1 0.02266(9) 0.01374(9) 0.01604(8) 0.00605(7) 0.00503(7) 0.00071(7)
Cu1 0.01870(12) 0.02158(12) 0.02493(12) 0.01419(10) 0.00956(9) 0.00479(9)
Cu2 0.01538(11) 0.01635(11) 0.01179(10) 0.00548(8) 0.00455(8) 0.00202(8)
O1 0.0150(6) 0.0241(7) 0.0208(6) 0.0082(5) 0.0021(5) -0.0007(5)
O2 0.0187(6) 0.0234(7) 0.0167(6) 0.0105(5) 0.0026(5) 0.0008(5)
O3 0.0150(6) 0.0186(7) 0.0211(6) 0.0086(5) 0.0016(5) -0.0016(5)
O4 0.0265(7) 0.0213(7) 0.0177(6) 0.0045(5) 0.0029(6) 0.0002(6)
O5 0.0178(6) 0.0221(7) 0.0138(6) 0.0058(5) 0.0054(5) -0.0038(5)
O6 0.0131(6) 0.0177(6) 0.0140(6) 0.0046(5) 0.0032(5) -0.0006(5)
O7 0.0146(6) 0.0199(7) 0.0166(6) 0.0065(5) 0.0051(5) -0.0017(5)
O8 0.0166(6) 0.0223(7) 0.0164(6) 0.0066(5) 0.0010(5) -0.0017(5)
O9 0.0156(7) 0.0227(7) 0.0207(7) 0.0124(6) 0.0046(5) 0.0023(5)
O10 0.0594(11) 0.0452(11) 0.0891(13) 0.0243(10) 0.0146(10) 0.0140(9)
N1 0.0331(9) 0.0297(9) 0.0320(9) 0.0223(8) 0.0202(8) 0.0158(8)
N2 0.0234(9) 0.0262(9) 0.0450(10) 0.0241(8) 0.0187(8) 0.0097(7)
N3 0.0226(8) 0.0205(8) 0.0126(7) 0.0054(6) 0.0045(6) 0.0037(7)
N4 0.0250(9) 0.0273(9) 0.0172(8) 0.0093(7) 0.0091(7) 0.0045(7)
C1 0.0253(10) 0.0214(10) 0.0395(12) 0.0124(9) 0.0150(9) 0.0043(8)
C2 0.0160(9) 0.0224(10) 0.0363(11) 0.0133(9) 0.0043(8) 0.0020(8)
C3 0.0245(10) 0.0157(9) 0.0192(9) 0.0076(7) 0.0027(8) 0.0051(8)
C4 0.0266(10) 0.0221(11) 0.0269(11) 0.0094(8) -0.0032(8) 0.0032(8)
C5 0.0458(13) 0.0234(11) 0.0197(10) 0.0053(8) -0.0064(9) 0.0041(10)
C6 0.0557(14) 0.0235(11) 0.0158(10) 0.0078(8) 0.0056(10) 0.0104(10)
C7 0.0376(11) 0.0176(10) 0.0213(10) 0.0112(8) 0.0090(9) 0.0111(8)
C8 0.0250(10) 0.0135(9) 0.0168(9) 0.0067(7) 0.0031(8) 0.0069(8)
C9 0.0475(13) 0.0251(11) 0.0247(10) 0.0167(9) 0.0204(10) 0.0189(10)
C10 0.0403(13) 0.0457(14) 0.0473(13) 0.0355(11) 0.0314(11) 0.0233(11)
C11 0.0335(12) 0.0391(13) 0.0621(14) 0.0368(11) 0.0329(11) 0.0180(10)
C12 0.0168(10) 0.0228(11) 0.0643(15) 0.0262(10) 0.0153(10) 0.0066(8)
C13 0.0173(10) 0.0169(10) 0.0437(12) 0.0156(9) 0.0043(9) 0.0017(8)
C14 0.0171(10) 0.0232(11) 0.0637(15) 0.0214(11) -0.0005(10) -0.0018(8)
C15 0.0304(12) 0.0257(12) 0.0441(14) 0.0104(10) -0.0149(10) -0.0092(9)
C16 0.0355(12) 0.0215(11) 0.0318(12) 0.0088(9) -0.0054(9) -0.0009(9)
C17 0.0242(10) 0.0138(10) 0.0283(10) 0.0072(8) -0.0016(8) 0.0017(8)
C18 0.0171(9) 0.0137(9) 0.0300(10) 0.0107(8) -0.0001(8) 0.0023(7)
C19 0.0516(14) 0.0285(12) 0.0210(10) 0.0036(9) 0.0110(10) 0.0061(10)
C20 0.0565(15) 0.0398(13) 0.0310(12) 0.0126(10) 0.0224(11) 0.0074(11)
C21 0.0306(11) 0.0403(12) 0.0183(10) 0.0099(9) 0.0108(9) -0.0017(9)
C22 0.0216(10) 0.0255(10) 0.0216(9) 0.0124(8) 0.0113(8) 0.0045(8)
C23 0.0153(9) 0.0143(9) 0.0167(9) 0.0051(7) 0.0032(7) 0.0041(7)
C24 0.0172(9) 0.0200(10) 0.0260(10) 0.0103(8) 0.0083(8) 0.0021(7)
C25 0.0142(9) 0.0199(10) 0.0320(11) 0.0094(8) 0.0037(8) -0.0019(8)
C26 0.0163(9) 0.0186(10) 0.0200(9) 0.0036(7) -0.0021(7) -0.0001(7)
C27 0.0178(9) 0.0151(9) 0.0180(9) 0.0069(7) 0.0042(7) 0.0050(7)
C28 0.0132(8) 0.0120(9) 0.0192(9) 0.0067(7) 0.0040(7) 0.0043(7)
C29 0.0201(10) 0.0183(10) 0.0135(9) 0.0031(7) -0.0017(7) 0.0021(8)
C30A 0.0281(17) 0.021(2) 0.0125(10) 0.0061(13) 0.0071(11) 0.0075(13)
C31A 0.0298(15) 0.026(2) 0.0133(10) 0.0055(15) 0.0092(10) 0.0053(16)
C32 0.0260(10) 0.0295(11) 0.0224(10) 0.0148(8) 0.0143(8) 0.0078(8)
C33 0.0197(9) 0.0182(10) 0.0277(10) 0.0134(8) 0.0122(8) 0.0077(7)
C34 0.0248(10) 0.0241(10) 0.0363(11) 0.0168(9) 0.0183(9) 0.0087(8)
C35 0.0157(10) 0.0264(11) 0.0479(13) 0.0188(10) 0.0141(9) 0.0045(8)
C36 0.0180(10) 0.0194(10) 0.0303(10) 0.0082(8) 0.0037(8) 0.0022(8)
C37 0.0158(9) 0.0163(9) 0.0242(9) 0.0093(8) 0.0068(7) 0.0055(7)
C38 0.0169(9) 0.0126(9) 0.0232(9) 0.0090(7) 0.0074(7) 0.0042(7)
C39 0.0232(10) 0.0198(10) 0.0208(10) 0.0062(8) -0.0034(8) 0.0026(8)
C40 0.0376(12) 0.0269(11) 0.0195(10) 0.0084(8) 0.0019(9) 0.0036(9)
C41 0.0186(9) 0.0241(10) 0.0201(9) 0.0121(8) 0.0081(8) 0.0006(8)
C42 0.0206(10) 0.0283(11) 0.0238(10) 0.0102(8) 0.0088(8) 0.0027(8)
C43 0.0207(10) 0.0336(12) 0.0228(10) 0.0112(9) 0.0004(8) -0.0047(9)
C44 0.0347(12) 0.0254(11) 0.0184(10) 0.0053(8) 0.0074(9) -0.0063(9)
C45 0.0289(11) 0.0228(10) 0.0248(10) 0.0087(8) 0.0149(9) 0.0014(8)
C46 0.0190(9) 0.0243(10) 0.0232(10) 0.0112(8) 0.0083(8) -0.0005(8)
C47 0.0131(9) 0.0254(10) 0.0193(9) 0.0090(8) 0.0081(7) 0.0016(7)
C48 0.0171(9) 0.0318(11) 0.0230(10) 0.0129(8) 0.0087(8) 0.0005(8)
C49 0.0196(10) 0.0437(13) 0.0308(11) 0.0250(10) 0.0103(8) 0.0043(9)
C50 0.0218(10) 0.0340(12) 0.0394(12) 0.0247(10) 0.0172(9) 0.0074(9)
C51 0.0242(10) 0.0254(11) 0.0301(11) 0.0106(8) 0.0146(9) 0.0011(8)
C52 0.0204(10) 0.0294(11) 0.0216(10) 0.0120(8) 0.0083(8) 0.0037(8)
C53 0.0200(9) 0.0200(10) 0.0130(9) 0.0016(7) 0.0058(7) 0.0020(7)
C54 0.0211(10) 0.0363(12) 0.0219(10) 0.0139(9) 0.0072(8) 0.0030(9)
C55 0.0189(10) 0.0422(13) 0.0272(11) 0.0102(9) 0.0092(8) -0.0002(9)
C56 0.0176(10) 0.0323(12) 0.0187(10) 0.0011(8) 0.0015(8) 0.0070(8)
C57 0.0294(11) 0.0233(11) 0.0181(9) 0.0054(8) 0.0055(8) 0.0090(8)
C58 0.0228(10) 0.0192(10) 0.0190(9) 0.0040(8) 0.0073(8) 0.0021(8)
C59 0.0148(9) 0.0256(10) 0.0140(9) 0.0073(8) 0.0006(7) -0.0007(8)
C60 0.0171(9) 0.0236(10) 0.0148(9) 0.0071(7) 0.0019(7) 0.0006(8)
C61 0.0160(9) 0.0324(11) 0.0159(9) 0.0052(8) 0.0041(7) 0.0023(8)
C62 0.0175(9) 0.0375(12) 0.0161(9) 0.0068(8) 0.0054(8) -0.0059(8)
C63 0.0270(11) 0.0296(11) 0.0277(10) 0.0127(9) 0.0093(9) -0.0045(9)
C64 0.0250(10) 0.0236(10) 0.0262(10) 0.0088(8) 0.0112(8) 0.0017(8)
C65 0.0672(19) 0.086(2) 0.0435(15) 0.0390(15) 0.0028(14) 0.0049(16)
C66 0.0298(12) 0.0346(13) 0.0480(14) 0.0208(11) 0.0116(10) -0.0021(10)
C67 0.0409(14) 0.0519(16) 0.0405(13) 0.0142(12) 0.0034(11) 0.0079(12)
B1 0.0173(10) 0.0228(11) 0.0165(10) 0.0079(8) 0.0061(8) 0.0015(8)
C30B 0.0281(17) 0.021(2) 0.0125(10) 0.0061(13) 0.0071(11) 0.0075(13)
C31B 0.0298(15) 0.026(2) 0.0133(10) 0.0055(15) 0.0092(10) 0.0053(16)

loop_
_atom_type_symbol
_atom_type_description
_atom_type_scat_dispersion_real
_atom_type_scat_dispersion_imag
_atom_type_scat_source
C C 0.0033 0.0016 'International Tables Vol C Tables 4.2.6.8 and 6.1.1.4'
H H 0.0000 0.0000 'International Tables Vol C Tables 4.2.6.8 and 6.1.1.4'
N N 0.0061 0.0033 'International Tables Vol C Tables 4.2.6.8 and 6.1.1.4'
O O 0.0106 0.0060 'International Tables Vol C Tables 4.2.6.8 and 6.1.1.4'
Cu Cu 0.3201 1.2651 'International Tables Vol C Tables 4.2.6.8 and 6.1.1.4'
Rb Rb -0.9393 2.9676 'International Tables Vol C Tables 4.2.6.8 and 6.1.1.4'
B B 0.0013 0.0007 'International Tables Vol C Tables 4.2.6.8 and 6.1.1.4'

loop_
_geom_angle_atom_site_label_1
_geom_angle_atom_site_label_2
_geom_angle_atom_site_label_3
_geom_angle
_geom_angle_site_symmetry_1
_geom_angle_site_symmetry_3
O2 Rb1 O3 55.93(3) . .
O2 Rb1 O6 81.64(3) . .
O3 Rb1 O6 124.64(3) . .
O2 Rb1 O9 125.91(3) . 2_576
O3 Rb1 O9 117.44(3) . 2_576
O6 Rb1 O9 58.77(3) . 2_576
O2 Rb1 O7 70.71(3) . .
O3 Rb1 O7 77.67(3) . .
O6 Rb1 O7 53.86(3) . .
O9 Rb1 O7 56.65(3) 2_576 .
O2 Rb1 O4 102.20(3) . .
O3 Rb1 O4 52.30(3) . .
O6 Rb1 O4 167.69(3) . .
O9 Rb1 O4 110.65(3) 2_576 .
O7 Rb1 O4 116.01(3) . .
O2 Rb1 O1 52.26(3) . .
O3 Rb1 O1 101.81(3) . .
O6 Rb1 O1 69.75(3) . .
O9 Rb1 O1 126.73(3) 2_576 .
O7 Rb1 O1 103.29(3) . .
O4 Rb1 O1 121.89(3) . .
O2 Rb1 O5 122.22(3) . .
O3 Rb1 O5 174.94(3) . .
O6 Rb1 O5 50.73(3) . .
O9 Rb1 O5 59.14(3) 2_576 .
O7 Rb1 O5 97.28(3) . .
O4 Rb1 O5 131.63(3) . .
O1 Rb1 O5 78.80(3) . .
O2 Rb1 O8 97.73(3) . .
O3 Rb1 O8 63.39(3) . .
O6 Rb1 O8 93.14(3) . .
O9 Rb1 O8 54.25(3) 2_576 .
O7 Rb1 O8 45.77(3) . .
O4 Rb1 O8 74.81(3) . .
O1 Rb1 O8 146.22(3) . .
O5 Rb1 O8 113.38(3) . .
O2 Rb1 C18 73.21(4) . .
O3 Rb1 C18 17.33(3) . .
O6 Rb1 C18 133.92(4) . .
O9 Rb1 C18 107.59(4) 2_576 .
O7 Rb1 C18 81.26(4) . .
O4 Rb1 C18 39.50(4) . .
O1 Rb1 C18 117.82(3) . .
O5 Rb1 C18 163.28(3) . .
O8 Rb1 C18 54.21(3) . .
O2 Rb1 Cu1 30.16(2) . .
O3 Rb1 Cu1 30.29(2) . .
O6 Rb1 Cu1 96.22(2) . .
O9 Rb1 Cu1 114.56(2) 2_576 .
O7 Rb1 Cu1 60.21(2) . .
O4 Rb1 Cu1 82.36(2) . .
O1 Rb1 Cu1 82.14(2) . .
O5 Rb1 Cu1 146.01(2) . .
O8 Rb1 Cu1 70.665(19) . .
C18 Rb1 Cu1 46.13(3) . .
O2 Rb1 C28 85.66(3) . .
O3 Rb1 C28 137.30(3) . .
O6 Rb1 C28 18.11(3) . .
O9 Rb1 C28 68.09(3) 2_576 .
O7 Rb1 C28 71.89(3) . .
O4 Rb1 C28 170.23(3) . .
O1 Rb1 C28 58.65(3) . .
O5 Rb1 C28 38.96(3) . .
O8 Rb1 C28 110.20(3) . .
C18 Rb1 C28 150.19(4) . .
Cu1 Rb1 C28 107.10(3) . .
O2 Cu1 O3 87.63(5) . .
O2 Cu1 N1 94.08(6) . .
O3 Cu1 N1 178.27(6) . .
O2 Cu1 N2 176.92(6) . .
O3 Cu1 N2 93.15(6) . .
N1 Cu1 N2 85.13(7) . .
O2 Cu1 Rb1 47.90(3) . .
O3 Cu1 Rb1 48.11(3) . .
N1 Cu1 Rb1 133.49(5) . .
N2 Cu1 Rb1 134.24(5) . .
O6 Cu2 O7 88.98(5) . .
O6 Cu2 N3 93.07(5) . .
O7 Cu2 N3 171.83(6) . .
O6 Cu2 N4 175.71(6) . .
O7 Cu2 N4 93.03(5) . .
N3 Cu2 N4 84.42(6) . .
O6 Cu2 O9 91.12(4) . .
O7 Cu2 O9 92.09(5) . .
N3 Cu2 O9 95.78(5) . .
N4 Cu2 O9 92.59(5) . .
O6 Cu2 Rb1 46.64(3) . .
O7 Cu2 Rb1 52.58(3) . .
N3 Cu2 Rb1 124.63(4) . .
N4 Cu2 Rb1 132.70(5) . .
O9 Cu2 Rb1 116.84(3) . .
C3 O1 C2 116.34(13) . .
C3 O1 Rb1 114.71(10) . .
C2 O1 Rb1 124.01(10) . .
C8 O2 Cu1 127.17(10) . .
C8 O2 Rb1 125.65(10) . .
Cu1 O2 Rb1 101.94(4) . .
C18 O3 Cu1 127.48(11) . .
C18 O3 Rb1 123.00(10) . .
Cu1 O3 Rb1 101.60(4) . .
C17 O4 C19 116.95(14) . .
C17 O4 Rb1 113.46(10) . .
C19 O4 Rb1 125.36(11) . .
C23 O5 C22 117.63(12) . .
C23 O5 Rb1 112.91(9) . .
C22 O5 Rb1 123.21(9) . .
C28 O6 Cu2 126.38(10) . .
C28 O6 Rb1 119.17(9) . .
Cu2 O6 Rb1 104.27(4) . .
C38 O7 Cu2 126.85(10) . .
C38 O7 Rb1 126.26(10) . .
Cu2 O7 Rb1 97.51(4) . .
C37 O8 C39 117.16(13) . .
C37 O8 Rb1 112.06(9) . .
C39 O8 Rb1 123.86(9) . .
Cu2 O9 Rb1 174.37(5) . 2_576
Cu2 O9 H9A 101.6(11) . .
Rb1 O9 H9A 72.9(11) 2_576 .
Cu2 O9 H9B 108.3(12) . .
Rb1 O9 H9B 74.7(11) 2_576 .
H9A O9 H9B 108.2(18) . .
C9 N1 C10 120.00(15) . .
C9 N1 Cu1 125.36(13) . .
C10 N1 Cu1 114.64(13) . .
C12 N2 C11 119.32(17) . .
C12 N2 Cu1 126.19(13) . .
C11 N2 Cu1 114.49(13) . .
C29 N3 C30A 118.80(18) . .
C29 N3 C30B 120.9(4) . .
C29 N3 Cu2 126.98(12) . .
C30A N3 Cu2 113.92(15) . .
C30B N3 Cu2 109.3(4) . .
C32 N4 C31B 117.2(4) . .
C32 N4 C31A 121.35(18) . .
C32 N4 Cu2 126.95(12) . .
C31B N4 Cu2 114.2(4) . .
C31A N4 Cu2 110.57(15) . .
C2 C1 H1A 109.5 . .
C2 C1 H1B 109.5 . .
H1A C1 H1B 109.5 . .
C2 C1 H1C 109.5 . .
H1A C1 H1C 109.5 . .
H1B C1 H1C 109.5 . .
O1 C2 C1 107.98(14) . .
O1 C2 H2A 110.1 . .
C1 C2 H2A 110.1 . .
O1 C2 H2B 110.1 . .
C1 C2 H2B 110.1 . .
H2A C2 H2B 108.4 . .
C4 C3 O1 124.25(17) . .
C4 C3 C8 121.26(16) . .
O1 C3 C8 114.49(14) . .
C3 C4 C5 120.24(19) . .
C3 C4 H4 119.9 . .
C5 C4 H4 119.9 . .
C6 C5 C4 120.11(18) . .
C6 C5 H5 119.9 . .
C4 C5 H5 119.9 . .
C5 C6 C7 121.20(18) . .
C5 C6 H6 119.4 . .
C7 C6 H6 119.4 . .
C6 C7 C8 119.76(18) . .
C6 C7 C9 117.81(16) . .
C8 C7 C9 122.42(17) . .
O2 C8 C7 124.49(16) . .
O2 C8 C3 118.10(14) . .
C7 C8 C3 117.41(16) . .
C7 C8 Rb1 150.15(12) . .
C3 C8 Rb1 85.89(10) . .
N1 C9 C7 126.20(16) . .
N1 C9 H9 116.9 . .
C7 C9 H9 116.9 . .
N1 C10 C11 109.78(15) . .
N1 C10 H10A 109.7 . .
C11 C10 H10A 109.7 . .
N1 C10 H10B 109.7 . .
C11 C10 H10B 109.7 . .
H10A C10 H10B 108.2 . .
N2 C11 C10 110.04(16) . .
N2 C11 H11A 109.7 . .
C10 C11 H11A 109.7 . .
N2 C11 H11B 109.7 . .
C10 C11 H11B 109.7 . .
H11A C11 H11B 108.2 . .
N2 C12 C13 126.01(17) . .
N2 C12 H12 117.0 . .
C13 C12 H12 117.0 . .
C18 C13 C14 120.00(18) . .
C18 C13 C12 121.92(17) . .
C14 C13 C12 117.94(18) . .
C15 C14 C13 121.00(19) . .
C15 C14 H14 119.5 . .
C13 C14 H14 119.5 . .
C14 C15 C16 119.79(19) . .
C14 C15 H15 120.1 . .
C16 C15 H15 120.1 . .
C17 C16 C15 120.8(2) . .
C17 C16 H16 119.6 . .
C15 C16 H16 119.6 . .
C16 C17 O4 124.36(17) . .
C16 C17 C18 121.14(18) . .
O4 C17 C18 114.50(15) . .
O3 C18 C13 124.75(16) . .
O3 C18 C17 118.01(16) . .
C13 C18 C17 117.23(16) . .
C13 C18 Rb1 148.19(12) . .
C17 C18 Rb1 85.91(10) . .
O4 C19 C20 108.33(16) . .
O4 C19 H19A 110.0 . .
C20 C19 H19A 110.0 . .
O4 C19 H19B 110.0 . .
C20 C19 H19B 110.0 . .
H19A C19 H19B 108.4 . .
C19 C20 H20A 109.5 . .
C19 C20 H20B 109.5 . .
H20A C20 H20B 109.5 . .
C19 C20 H20C 109.5 . .
H20A C20 H20C 109.5 . .
H20B C20 H20C 109.5 . .
C22 C21 H21A 109.5 . .
C22 C21 H21B 109.5 . .
H21A C21 H21B 109.5 . .
C22 C21 H21C 109.5 . .
H21A C21 H21C 109.5 . .
H21B C21 H21C 109.5 . .
O5 C22 C21 106.36(13) . .
O5 C22 H22A 110.5 . .
C21 C22 H22A 110.5 . .
O5 C22 H22B 110.5 . .
C21 C22 H22B 110.5 . .
H22A C22 H22B 108.6 . .
C24 C23 O5 125.11(15) . .
C24 C23 C28 122.19(15) . .
O5 C23 C28 112.69(14) . .
C23 C24 C25 119.78(16) . .
C23 C24 H24 120.1 . .
C25 C24 H24 120.1 . .
C26 C25 C24 119.69(16) . .
C26 C25 H25 120.2 . .
C24 C25 H25 120.2 . .
C25 C26 C27 121.54(16) . .
C25 C26 H26 119.2 . .
C27 C26 H26 119.2 . .
C26 C27 C28 119.95(15) . .
C26 C27 C29 117.63(15) . .
C28 C27 C29 122.42(15) . .
O6 C28 C27 125.58(15) . .
O6 C28 C23 117.59(14) . .
C27 C28 C23 116.83(15) . .
C27 C28 Rb1 143.91(11) . .
C23 C28 Rb1 85.66(9) . .
N3 C29 C27 125.15(15) . .
N3 C29 H29 117.4 . .
C27 C29 H29 117.4 . .
N3 C30A C31A 106.2(2) . .
N3 C30A H30A 110.5 . .
C31A C30A H30A 110.5 . .
N3 C30A H30B 110.5 . .
C31A C30A H30B 110.5 . .
H30A C30A H30B 108.7 . .
N4 C31A C30A 107.3(2) . .
N4 C31A H31A 110.3 . .
C30A C31A H31A 110.3 . .
N4 C31A H31B 110.3 . .
C30A C31A H31B 110.3 . .
H31A C31A H31B 108.5 . .
N4 C32 C33 125.42(16) . .
N4 C32 H32 117.3 . .
C33 C32 H32 117.3 . .
C34 C33 C38 119.88(16) . .
C34 C33 C32 117.61(15) . .
C38 C33 C32 122.48(15) . .
C35 C34 C33 121.31(17) . .
C35 C34 H34 119.3 . .
C33 C34 H34 119.3 . .
C34 C35 C36 119.60(17) . .
C34 C35 H35 120.2 . .
C36 C35 H35 120.2 . .
C37 C36 C35 120.58(17) . .
C37 C36 H36 119.7 . .
C35 C36 H36 119.7 . .
C36 C37 O8 124.97(16) . .
C36 C37 C38 121.71(16) . .
O8 C37 C38 113.31(14) . .
O7 C38 C33 125.15(15) . .
O7 C38 C37 117.96(14) . .
C33 C38 C37 116.89(15) . .
O8 C39 C40 107.41(14) . .
O8 C39 H39A 110.2 . .
C40 C39 H39A 110.2 . .
O8 C39 H39B 110.2 . .
C40 C39 H39B 110.2 . .
H39A C39 H39B 108.5 . .
C39 C40 H40A 109.5 . .
C39 C40 H40B 109.5 . .
H40A C40 H40B 109.5 . .
C39 C40 H40C 109.5 . .
H40A C40 H40C 109.5 . .
H40B C40 H40C 109.5 . .
C46 C41 C42 115.15(16) . .
C46 C41 B1 124.61(15) . .
C42 C41 B1 120.24(16) . .
C43 C42 C41 122.31(17) . .
C43 C42 H42 118.8 . .
C41 C42 H42 118.8 . .
C44 C43 C42 120.65(17) . .
C44 C43 H43 119.7 . .
C42 C43 H43 119.7 . .
C43 C44 C45 118.83(17) . .
C43 C44 H44 120.6 . .
C45 C44 H44 120.6 . .
C44 C45 C46 120.12(18) . .
C44 C45 H45 119.9 . .
C46 C45 H45 119.9 . .
C41 C46 C45 122.87(17) . .
C41 C46 H46 118.6 . .
C45 C46 H46 118.6 . .
C48 C47 C52 114.55(17) . .
C48 C47 B1 124.67(16) . .
C52 C47 B1 120.77(15) . .
C49 C48 C47 123.07(17) . .
C49 C48 H48 118.5 . .
C47 C48 H48 118.5 . .
C50 C49 C48 120.43(17) . .
C50 C49 H49 119.8 . .
C48 C49 H49 119.8 . .
C49 C50 C51 118.38(18) . .
C49 C50 H50 120.8 . .
C51 C50 H50 120.8 . .
C52 C51 C50 120.34(18) . .
C52 C51 H51 119.8 . .
C50 C51 H51 119.8 . .
C51 C52 C47 123.19(17) . .
C51 C52 H52 118.4 . .
C47 C52 H52 118.4 . .
C58 C53 C54 114.50(16) . .
C58 C53 B1 123.86(15) . .
C54 C53 B1 121.50(15) . .
C55 C54 C53 123.13(18) . .
C55 C54 H54 118.4 . .
C53 C54 H54 118.4 . .
C56 C55 C54 120.15(18) . .
C56 C55 H55 119.9 . .
C54 C55 H55 119.9 . .
C57 C56 C55 118.68(17) . .
C57 C56 H56 120.7 . .
C55 C56 H56 120.7 . .
C56 C57 C58 120.51(18) . .
C56 C57 H57 119.7 . .
C58 C57 H57 119.7 . .
C57 C58 C53 123.03(17) . .
C57 C58 H58 118.5 . .
C53 C58 H58 118.5 . .
C60 C59 C64 114.41(16) . .
C60 C59 B1 125.25(16) . .
C64 C59 B1 120.22(15) . .
C61 C60 C59 123.12(17) . .
C61 C60 H60 118.4 . .
C59 C60 H60 118.4 . .
C62 C61 C60 120.37(17) . .
C62 C61 H61 119.8 . .
C60 C61 H61 119.8 . .
C61 C62 C63 118.82(17) . .
C61 C62 H62 120.6 . .
C63 C62 H62 120.6 . .
C62 C63 C64 120.02(19) . .
C62 C63 H63 120.0 . .
C64 C63 H63 120.0 . .
C63 C64 C59 123.25(18) . .
C63 C64 H64 118.4 . .
C59 C64 H64 118.4 . .
C66 C65 H65A 109.5 . .
C66 C65 H65B 109.5 . .
H65A C65 H65B 109.5 . .
C66 C65 H65C 109.5 . .
H65A C65 H65C 109.5 . .
H65B C65 H65C 109.5 . .
O10 C66 C65 122.0(2) . .
O10 C66 C67 121.2(2) . .
C65 C66 C67 116.8(2) . .
C66 C67 H67A 109.5 . .
C66 C67 H67B 109.5 . .
H67A C67 H67B 109.5 . .
C66 C67 H67C 109.5 . .
H67A C67 H67C 109.5 . .
H67B C67 H67C 109.5 . .
C47 B1 C41 111.36(14) . .
C47 B1 C53 109.07(14) . .
C41 B1 C53 108.86(14) . .
C47 B1 C59 110.13(14) . .
C41 B1 C59 105.38(14) . .
C53 B1 C59 112.02(14) . .
C31B C30B N3 107.6(6) . .
C31B C30B H30C 110.2 . .
N3 C30B H30C 110.2 . .
C31B C30B H30D 110.2 . .
N3 C30B H30D 110.2 . .
H30C C30B H30D 108.5 . .
N4 C31B C30B 105.6(6) . .
N4 C31B H31C 110.6 . .
C30B C31B H31C 110.6 . .
N4 C31B H31D 110.6 . .
C30B C31B H31D 110.6 . .
H31C C31B H31D 108.7 . .

loop_
_geom_bond_atom_site_label_1
_geom_bond_atom_site_label_2
_geom_bond_distance
_geom_bond_site_symmetry_2
Rb1 O2 2.8034(11) .
Rb1 O3 2.8090(11) .
Rb1 O6 2.8727(11) .
Rb1 O9 3.0637(12) 2_576
Rb1 O7 3.0678(11) .
Rb1 O4 3.0920(12) .
Rb1 O1 3.1063(11) .
Rb1 O5 3.1094(11) .
Rb1 O8 3.5086(12) .
Cu1 O2 1.8981(11) .
Cu1 O3 1.9033(11) .
Cu1 N1 1.9255(14) .
Cu1 N2 1.9267(15) .
Cu2 O6 1.9214(11) .
Cu2 O7 1.9262(11) .
Cu2 N3 1.9427(14) .
Cu2 N4 1.9456(14) .
Cu2 O9 2.4044(12) .
O1 C3 1.3800(19) .
O1 C2 1.439(2) .
O2 C8 1.3118(19) .
O3 C18 1.310(2) .
O4 C17 1.385(2) .
O4 C19 1.431(2) .
O5 C23 1.3788(19) .
O5 C22 1.4395(18) .
O6 C28 1.3158(19) .
O7 C38 1.314(2) .
O8 C37 1.3754(19) .
O8 C39 1.440(2) .
O9 Rb1 3.0637(12) 2_576
O9 H9A 0.817(14) .
O9 H9B 0.807(14) .
O10 C66 1.207(3) .
N1 C9 1.291(2) .
N1 C10 1.474(2) .
N2 C12 1.287(2) .
N2 C11 1.474(2) .
N3 C29 1.284(2) .
N3 C30A 1.478(3) .
N3 C30B 1.526(8) .
N4 C32 1.282(2) .
N4 C31B 1.470(9) .
N4 C31A 1.497(3) .
C1 C2 1.497(2) .
C1 H1A 0.9800 .
C1 H1B 0.9800 .
C1 H1C 0.9800 .
C2 H2A 0.9900 .
C2 H2B 0.9900 .
C3 C4 1.381(2) .
C3 C8 1.425(3) .
C4 C5 1.400(3) .
C4 H4 0.9500 .
C5 C6 1.360(3) .
C5 H5 0.9500 .
C6 C7 1.416(3) .
C6 H6 0.9500 .
C7 C8 1.419(2) .
C7 C9 1.435(3) .
C9 H9 0.9500 .
C10 C11 1.524(3) .
C10 H10A 0.9900 .
C10 H10B 0.9900 .
C11 H11A 0.9900 .
C11 H11B 0.9900 .
C12 C13 1.434(3) .
C12 H12 0.9500 .
C13 C18 1.416(3) .
C13 C14 1.422(3) .
C14 C15 1.359(3) .
C14 H14 0.9500 .
C15 C16 1.396(3) .
C15 H15 0.9500 .
C16 C17 1.382(2) .
C16 H16 0.9500 .
C17 C18 1.421(3) .
C19 C20 1.496(3) .
C19 H19A 0.9900 .
C19 H19B 0.9900 .
C20 H20A 0.9800 .
C20 H20B 0.9800 .
C20 H20C 0.9800 .
C21 C22 1.503(2) .
C21 H21A 0.9800 .
C21 H21B 0.9800 .
C21 H21C 0.9800 .
C22 H22A 0.9900 .
C22 H22B 0.9900 .
C23 C24 1.376(2) .
C23 C28 1.428(2) .
C24 C25 1.404(2) .
C24 H24 0.9500 .
C25 C26 1.365(2) .
C25 H25 0.9500 .
C26 C27 1.414(2) .
C26 H26 0.9500 .
C27 C28 1.414(2) .
C27 C29 1.445(2) .
C29 H29 0.9500 .
C30A C31A 1.525(4) .
C30A H30A 0.9900 .
C30A H30B 0.9900 .
C31A H31A 0.9900 .
C31A H31B 0.9900 .
C32 C33 1.446(2) .
C32 H32 0.9500 .
C33 C34 1.418(2) .
C33 C38 1.421(2) .
C34 C35 1.361(3) .
C34 H34 0.9500 .
C35 C36 1.405(3) .
C35 H35 0.9500 .
C36 C37 1.370(2) .
C36 H36 0.9500 .
C37 C38 1.427(2) .
C39 C40 1.502(3) .
C39 H39A 0.9900 .
C39 H39B 0.9900 .
C40 H40A 0.9800 .
C40 H40B 0.9800 .
C40 H40C 0.9800 .
C41 C46 1.395(2) .
C41 C42 1.414(2) .
C41 B1 1.643(3) .
C42 C43 1.391(2) .
C42 H42 0.9500 .
C43 C44 1.378(3) .
C43 H43 0.9500 .
C44 C45 1.387(3) .
C44 H44 0.9500 .
C45 C46 1.396(2) .
C45 H45 0.9500 .
C46 H46 0.9500 .
C47 C48 1.402(2) .
C47 C52 1.403(2) .
C47 B1 1.640(3) .
C48 C49 1.390(3) .
C48 H48 0.9500 .
C49 C50 1.383(3) .
C49 H49 0.9500 .
C50 C51 1.388(3) .
C50 H50 0.9500 .
C51 C52 1.386(3) .
C51 H51 0.9500 .
C52 H52 0.9500 .
C53 C58 1.399(2) .
C53 C54 1.405(2) .
C53 B1 1.655(3) .
C54 C55 1.391(3) .
C54 H54 0.9500 .
C55 C56 1.384(3) .
C55 H55 0.9500 .
C56 C57 1.376(3) .
C56 H56 0.9500 .
C57 C58 1.393(2) .
C57 H57 0.9500 .
C58 H58 0.9500 .
C59 C60 1.398(2) .
C59 C64 1.404(2) .
C59 B1 1.659(2) .
C60 C61 1.389(2) .
C60 H60 0.9500 .
C61 C62 1.376(3) .
C61 H61 0.9500 .
C62 C63 1.383(3) .
C62 H62 0.9500 .
C63 C64 1.387(2) .
C63 H63 0.9500 .
C64 H64 0.9500 .
C65 C66 1.481(3) .
C65 H65A 0.9800 .
C65 H65B 0.9800 .
C65 H65C 0.9800 .
C66 C67 1.489(3) .
C67 H67A 0.9800 .
C67 H67B 0.9800 .
C67 H67C 0.9800 .
C30B C31B 1.505(13) .
C30B H30C 0.9900 .
C30B H30D 0.9900 .
C31B H31C 0.9900 .
C31B H31D 0.9900 .

loop_
_geom_hbond_atom_site_label_D
_geom_hbond_atom_site_label_H
_geom_hbond_atom_site_label_A
_geom_hbond_distance_DH
_geom_hbond_distance_HA
_geom_hbond_distance_DA
_geom_hbond_angle_DHA
_geom_hbond_site_symmetry_A
O9 H9A O5 0.817(14) 2.439(16) 3.0464(17) 131.9(16) 2_576
O9 H9A O6 0.817(14) 2.206(15) 2.9175(16) 145.6(16) 2_576
O9 H9B O7 0.807(14) 2.239(16) 2.9093(16) 140.8(16) 2_576
O9 H9B O8 0.807(14) 2.334(16) 3.0224(17) 143.8(17) 2_576
